data_4330188
loop_
_publ_author_name
'Evgeny V. Tretyakov'
'Svyatoslav E. Tolstikov'
'Anastasiya O. Suvorova'
'Aleksey V. Polushkin'
'Galina V. Romanenko'
'Artem S. Bogomyakov'
'Sergey L. Veber'
'Matvey V. Fedin'
'Dmitry V. Stass'
'Edward Reijerse'
'Wolfgang Lubitz'
'Ekaterina M. Zueva'
'Victor I. Ovcharenko'

_publ_section_title
;
 Crucial Role of Paramagnetic Ligands for Magnetostructural Anomalies in
 "Breathing Crystals"
;
_journal_name_full 'Inorganic Chemistry'
_journal_page_first 9385
_journal_page_last 9394
_journal_paper_doi 10.1021/ic301149e
_journal_volume 51
_journal_year 2012
_chemical_formula_sum 'C11 H21 N3 O'
_chemical_formula_weight 211.31
_chemical_name_systematic
; 
 ? 
;
_space_group_IT_number 14
_symmetry_cell_setting monoclinic
_symmetry_space_group_name_Hall '-P 2ybc'
_symmetry_space_group_name_H-M 'P 1 21/c 1'
_atom_sites_solution_hydrogens geom
_atom_sites_solution_primary direct
_atom_sites_solution_secondary difmap
_audit_creation_method SHELXL-97
_cell_angle_alpha 90.00
_cell_angle_beta 93.112(8)
_cell_angle_gamma 90.00
_cell_formula_units_Z 4
_cell_length_a 9.8331(11)
_cell_length_b 11.3638(13)
_cell_length_c 11.8070(12)
_cell_measurement_reflns_used 1660
_cell_measurement_temperature 240(2)
_cell_measurement_theta_max 19.24
_cell_measurement_theta_min 2.49
_cell_volume 1317.4(2)
_computing_cell_refinement 'Bruker SAINT'
_computing_data_collection 'Bruker APEX2'
_computing_data_reduction 'Bruker SAINT'
_computing_molecular_graphics 'Bruker SHELXTL'
_computing_publication_material 'Bruker SHELXTL'
_computing_structure_refinement 'SHELXL-97 (Sheldrick, 1997)'
_computing_structure_solution 'SHELXS-97 (Sheldrick, 1990)'
_diffrn_ambient_temperature 240(2)
_diffrn_measured_fraction_theta_full 0.989
_diffrn_measured_fraction_theta_max 0.989
_diffrn_measurement_device_type 'Bruker APEX-II CCD'
_diffrn_measurement_method '\f and \w scans'
_diffrn_radiation_monochromator graphite
_diffrn_radiation_source 'fine-focus sealed tube'
_diffrn_radiation_type MoK\a
_diffrn_radiation_wavelength 0.71073
_diffrn_reflns_av_R_equivalents 0.0575
_diffrn_reflns_av_sigmaI/netI 0.0899
_diffrn_reflns_limit_h_max 13
_diffrn_reflns_limit_h_min -9
_diffrn_reflns_limit_k_max 15
_diffrn_reflns_limit_k_min -13
_diffrn_reflns_limit_l_max 15
_diffrn_reflns_limit_l_min -15
_diffrn_reflns_number 12042
_diffrn_reflns_theta_full 28.36
_diffrn_reflns_theta_max 28.36
_diffrn_reflns_theta_min 2.07
_diffrn_standards_number 0
_exptl_absorpt_coefficient_mu 0.070
_exptl_absorpt_correction_T_max 0.2687
_exptl_absorpt_correction_T_min 0.2404
_exptl_absorpt_correction_type multi-scan
_exptl_crystal_colour colorless
_exptl_crystal_density_diffrn 1.065
_exptl_crystal_description plate
_exptl_crystal_F_000 464
_exptl_crystal_size_max 0.16
_exptl_crystal_size_mid 0.06
_exptl_crystal_size_min 0.01
_refine_diff_density_max 0.372
_refine_diff_density_min -0.218
_refine_diff_density_rms 0.057
_refine_ls_extinction_coef 0.015(4)
_refine_ls_extinction_expression Fc^*^=kFc[1+0.001xFc^2^\l^3^/sin(2\q)]^-1/4^
_refine_ls_extinction_method SHELXL
_refine_ls_goodness_of_fit_ref 0.785
_refine_ls_hydrogen_treatment mixed
_refine_ls_matrix_type full
_refine_ls_number_parameters 140
_refine_ls_number_reflns 3245
_refine_ls_number_restraints 0
_refine_ls_restrained_S_all 0.785
_refine_ls_R_factor_all 0.1690
_refine_ls_R_factor_gt 0.0556
_refine_ls_shift/su_max 0.001
_refine_ls_shift/su_mean 0.000
_refine_ls_structure_factor_coef Fsqd
_refine_ls_weighting_details 'calc w=1/[\s^2^(Fo^2^)+(0.1143P)^2^+0.0000P] where P=(Fo^2^+2Fc^2^)/3'
_refine_ls_weighting_scheme calc
_refine_ls_wR_factor_gt 0.1593
_refine_ls_wR_factor_ref 0.2043
_reflns_number_gt 1101
_reflns_number_total 3245
_reflns_threshold_expression >2sigma(I)
_cod_data_source_file ic301149e_si_002_04.cif
_cod_data_source_block 431s
_cod_database_code 4330188

loop_
_symmetry_equiv_pos_as_xyz
'x, y, z'
'-x, y+1/2, -z+1/2'
'-x, -y, -z'
'x, -y-1/2, z-1/2'

loop_
_atom_site_label
_atom_site_type_symbol
_atom_site_fract_x
_atom_site_fract_y
_atom_site_fract_z
_atom_site_U_iso_or_equiv
_atom_site_adp_type
_atom_site_occupancy
_atom_site_symmetry_multiplicity
_atom_site_calc_flag
_atom_site_refinement_flags
O1 O 0.34090(16) 0.05164(14) 0.37746(12) 0.0725(6) Uani 1 1 d .
H1A H 0.376(3) 0.111(2) 0.326(2) 0.109 Uiso 1 1 d .
N1 N 0.30027(19) -0.03935(16) 0.29588(14) 0.0650(6) Uani 1 1 d .
C1 C 0.1667(3) -0.0847(2) 0.3304(2) 0.0781(8) Uani 1 1 d .
C2 C 0.4087(2) -0.1222(2) 0.29893(17) 0.0620(6) Uani 1 1 d .
N2 N 0.5492(2) -0.26514(19) 0.24267(17) 0.0783(6) Uani 1 1 d .
N3 N 0.5985(2) -0.21684(19) 0.34015(16) 0.0754(6) Uani 1 1 d .
C3 C 0.4359(3) -0.2071(2) 0.21735(19) 0.0743(7) Uani 1 1 d .
H3A H 0.3795 -0.2211 0.1519 0.089 Uiso 1 1 calc R
C4 C 0.5160(3) -0.1316(2) 0.3767(2) 0.0719(7) Uani 1 1 d .
H4A H 0.5298 -0.0870 0.4434 0.086 Uiso 1 1 calc R
C11 C 0.1753(3) -0.1354(3) 0.4504(2) 0.1038(10) Uani 1 1 d .
H11A H 0.2386 -0.2010 0.4540 0.156 Uiso 1 1 calc R
H11B H 0.0860 -0.1625 0.4698 0.156 Uiso 1 1 calc R
H11C H 0.2068 -0.0750 0.5036 0.156 Uiso 1 1 calc R
C12 C 0.1192(3) -0.1790(3) 0.2443(3) 0.1015(10) Uani 1 1 d .
H12A H 0.1123 -0.1450 0.1688 0.152 Uiso 1 1 calc R
H12B H 0.0309 -0.2088 0.2634 0.152 Uiso 1 1 calc R
H12C H 0.1845 -0.2431 0.2461 0.152 Uiso 1 1 calc R
C13 C 0.0681(3) 0.0180(3) 0.3228(3) 0.1073(10) Uani 1 1 d .
H13A H 0.0629 0.0486 0.2460 0.161 Uiso 1 1 calc R
H13B H 0.0997 0.0793 0.3749 0.161 Uiso 1 1 calc R
H13C H -0.0214 -0.0084 0.3425 0.161 Uiso 1 1 calc R
C31 C 0.7199(3) -0.2636(3) 0.3983(3) 0.1012(9) Uani 1 1 d .
H31A H 0.7638 -0.2028 0.4465 0.121 Uiso 1 1 calc R
H31B H 0.7847 -0.2893 0.3431 0.121 Uiso 1 1 calc R
C32 C 0.6762(4) -0.3736(3) 0.4749(3) 0.1260(13) Uani 1 1 d .
H32A H 0.6029 -0.3487 0.5225 0.151 Uiso 1 1 calc R
H32B H 0.6404 -0.4364 0.4248 0.151 Uiso 1 1 calc R
C33 C 0.7835(5) -0.4186(5) 0.5445(4) 0.1791(19) Uani 1 1 d .
H33A H 0.8218 -0.3562 0.5939 0.215 Uiso 1 1 calc R
H33B H 0.8557 -0.4477 0.4977 0.215 Uiso 1 1 calc R
C34 C 0.7305(5) -0.5200(4) 0.6174(4) 0.176(2) Uani 1 1 d .
H34A H 0.8051 -0.5519 0.6650 0.263 Uiso 1 1 calc R
H34B H 0.6924 -0.5814 0.5682 0.263 Uiso 1 1 calc R
H34C H 0.6606 -0.4903 0.6648 0.263 Uiso 1 1 calc R

loop_
_atom_site_aniso_label
_atom_site_aniso_U_11
_atom_site_aniso_U_22
_atom_site_aniso_U_33
_atom_site_aniso_U_23
_atom_site_aniso_U_13
_atom_site_aniso_U_12
O1 0.0928(13) 0.0593(11) 0.0657(10) -0.0068(8) 0.0075(8) -0.0033(8)
N1 0.0720(13) 0.0613(12) 0.0620(11) -0.0051(9) 0.0054(9) -0.0007(11)
C1 0.0722(18) 0.0741(18) 0.0894(18) -0.0017(14) 0.0164(13) -0.0027(15)
C2 0.0687(16) 0.0602(15) 0.0574(13) 0.0001(11) 0.0069(11) -0.0001(13)
N2 0.0874(16) 0.0781(15) 0.0691(13) -0.0120(11) 0.0019(11) 0.0113(12)
N3 0.0766(14) 0.0760(14) 0.0728(13) -0.0005(11) -0.0032(11) 0.0077(12)
C3 0.0765(17) 0.0790(17) 0.0667(15) -0.0080(13) -0.0011(12) 0.0062(15)
C4 0.0880(19) 0.0627(16) 0.0651(14) -0.0052(12) 0.0050(13) 0.0057(14)
C11 0.113(2) 0.104(2) 0.099(2) 0.0118(17) 0.0427(17) -0.0073(18)
C12 0.0789(19) 0.098(2) 0.128(2) -0.0178(18) 0.0060(16) -0.0196(16)
C13 0.081(2) 0.100(2) 0.143(3) -0.008(2) 0.0205(17) 0.0111(18)
C31 0.106(2) 0.091(2) 0.104(2) -0.0062(18) -0.0151(17) 0.0214(18)
C32 0.127(3) 0.155(3) 0.093(2) -0.014(2) -0.0205(19) 0.059(3)
C33 0.177(4) 0.194(5) 0.161(4) -0.036(4) -0.043(3) 0.026(4)
C34 0.232(5) 0.122(3) 0.168(4) 0.053(3) -0.024(3) -0.001(3)

loop_
_atom_type_symbol
_atom_type_description
_atom_type_scat_dispersion_real
_atom_type_scat_dispersion_imag
_atom_type_scat_source
C C 0.0033 0.0016 'International Tables Vol C Tables 4.2.6.8 and 6.1.1.4'
H H 0.0000 0.0000 'International Tables Vol C Tables 4.2.6.8 and 6.1.1.4'
N N 0.0061 0.0033 'International Tables Vol C Tables 4.2.6.8 and 6.1.1.4'
O O 0.0106 0.0060 'International Tables Vol C Tables 4.2.6.8 and 6.1.1.4'

loop_
_geom_angle_atom_site_label_1
_geom_angle_atom_site_label_2
_geom_angle_atom_site_label_3
_geom_angle
N1 O1 H1A 100.0(15)
C2 N1 O1 105.99(16)
C2 N1 C1 115.83(19)
O1 N1 C1 106.23(16)
N1 C1 C13 106.8(2)
N1 C1 C11 112.3(2)
C13 C1 C11 110.4(2)
N1 C1 C12 107.57(19)
C13 C1 C12 109.1(2)
C11 C1 C12 110.5(2)
C4 C2 C3 103.9(2)
C4 C2 N1 128.3(2)
C3 C2 N1 127.6(2)
C3 N2 N3 104.60(19)
N2 N3 C4 111.88(19)
N2 N3 C31 120.5(2)
C4 N3 C31 127.4(2)
N2 C3 C2 112.4(2)
N2 C3 H3A 123.8
C2 C3 H3A 123.8
N3 C4 C2 107.3(2)
N3 C4 H4A 126.4
C2 C4 H4A 126.4
C1 C11 H11A 109.5
C1 C11 H11B 109.5
H11A C11 H11B 109.5
C1 C11 H11C 109.5
H11A C11 H11C 109.5
H11B C11 H11C 109.5
C1 C12 H12A 109.5
C1 C12 H12B 109.5
H12A C12 H12B 109.5
C1 C12 H12C 109.5
H12A C12 H12C 109.5
H12B C12 H12C 109.5
C1 C13 H13A 109.5
C1 C13 H13B 109.5
H13A C13 H13B 109.5
C1 C13 H13C 109.5
H13A C13 H13C 109.5
H13B C13 H13C 109.5
N3 C31 C32 108.2(2)
N3 C31 H31A 110.1
C32 C31 H31A 110.1
N3 C31 H31B 110.1
C32 C31 H31B 110.1
H31A C31 H31B 108.4
C33 C32 C31 113.4(4)
C33 C32 H32A 108.9
C31 C32 H32A 108.9
C33 C32 H32B 108.9
C31 C32 H32B 108.9
H32A C32 H32B 107.7
C32 C33 C34 109.5(4)
C32 C33 H33A 109.8
C34 C33 H33A 109.8
C32 C33 H33B 109.8
C34 C33 H33B 109.8
H33A C33 H33B 108.2
C33 C34 H34A 109.5
C33 C34 H34B 109.5
H34A C34 H34B 109.5
C33 C34 H34C 109.5
H34A C34 H34C 109.5
H34B C34 H34C 109.5

loop_
_geom_bond_atom_site_label_1
_geom_bond_atom_site_label_2
_geom_bond_distance
O1 N1 1.454(2)
O1 H1A 0.98(3)
N1 C2 1.421(3)
N1 C1 1.488(3)
C1 C13 1.516(4)
C1 C11 1.528(3)
C1 C12 1.533(4)
C2 C4 1.365(3)
C2 C3 1.399(3)
N2 C3 1.315(3)
N2 N3 1.342(3)
N3 C4 1.350(3)
N3 C31 1.446(3)
C3 H3A 0.9400
C4 H4A 0.9400
C11 H11A 0.9700
C11 H11B 0.9700
C11 H11C 0.9700
C12 H12A 0.9700
C12 H12B 0.9700
C12 H12C 0.9700
C13 H13A 0.9700
C13 H13B 0.9700
C13 H13C 0.9700
C31 C32 1.615(5)
C31 H31A 0.9800
C31 H31B 0.9800
C32 C33 1.398(5)
C32 H32A 0.9800
C32 H32B 0.9800
C33 C34 1.546(6)
C33 H33A 0.9800
C33 H33B 0.9800
C34 H34A 0.9700
C34 H34B 0.9700
C34 H34C 0.9700

loop_
_geom_hbond_atom_site_label_D
_geom_hbond_atom_site_label_H
_geom_hbond_atom_site_label_A
_geom_hbond_distance_DH
_geom_hbond_distance_HA
_geom_hbond_distance_DA
_geom_hbond_angle_DHA
_geom_hbond_site_symmetry_A
O1 H1A N2 0.98(3) 1.81(3) 2.771(3) 169(2) 2_655

loop_
_geom_torsion_atom_site_label_1
_geom_torsion_atom_site_label_2
_geom_torsion_atom_site_label_3
_geom_torsion_atom_site_label_4
_geom_torsion
C2 N1 C1 C13 179.0(2)
O1 N1 C1 C13 61.7(2)
C2 N1 C1 C11 57.9(3)
O1 N1 C1 C11 -59.5(2)
C2 N1 C1 C12 -63.9(3)
O1 N1 C1 C12 178.70(19)
O1 N1 C2 C4 12.8(3)
C1 N1 C2 C4 -104.7(3)
O1 N1 C2 C3 -161.5(2)
C1 N1 C2 C3 81.0(3)
C3 N2 N3 C4 1.3(3)
C3 N2 N3 C31 176.2(2)
N3 N2 C3 C2 -1.2(3)
C4 C2 C3 N2 0.6(3)
N1 C2 C3 N2 176.0(2)
N2 N3 C4 C2 -1.0(3)
C31 N3 C4 C2 -175.4(2)
C3 C2 C4 N3 0.2(2)
N1 C2 C4 N3 -175.1(2)
N2 N3 C31 C32 -83.7(3)
C4 N3 C31 C32 90.3(3)
N3 C31 C32 C33 -173.7(3)
C31 C32 C33 C34 177.8(3)

loop_
_cod_related_entry_id
_cod_related_entry_database
_cod_related_entry_code
1 ChemSpider 30661244
